data_4112763
loop_
_publ_author_name
'Yutaka Matsuo'
'Kazukuni Tahara'
'Masaya Sawamura'
'Eiichi Nakamura'

_publ_contact_author 'Nakamura, Eiichi'
_publ_contact_author_email nakamura@chem.s.u-tokyo.ac.jp
_publ_section_title
;
 Creation of Hoop- and Bowl-Shaped Benzenoid Systems by Selective
 Detraction of [60]Fullerene Conjugation. [10]Cyclophenacene and Fused
 Corannulene Derivatives
;
_journal_name_full 'Journal of the American Chemical Society'
_journal_page_first 8725
_journal_page_last 8734
_journal_paper_doi 10.1021/ja048683w
_journal_volume 126
_journal_year 2004
_chemical_compound_source 'synthesis as described'
_chemical_formula_moiety 'C104 H66 N1 O3 Rh1'
_chemical_formula_structural 'C104 H66 N1 O3 Rh1'
_chemical_formula_sum 'C104 H66 N O3 Rh'
_chemical_formula_weight 1480.49
_chemical_name_systematic
;
 RhC60Me5CNPh3codTHF3
;
_space_group_IT_number 19
_symmetry_cell_setting orthorhombic
_symmetry_Int_Tables_number 19
_symmetry_space_group_name_Hall 'P 2ac 2ab'
_symmetry_space_group_name_H-M 'P 21 21 21'
_atom_sites_solution_hydrogens geom
_atom_sites_solution_primary direct
_atom_sites_solution_secondary difmap
_cell_angle_alpha 90
_cell_angle_beta 90
_cell_angle_gamma 90
_cell_formula_units_Z 4
_cell_length_a 14.3460(7)
_cell_length_b 14.5830(14)
_cell_length_c 32.122(3)
_cell_measurement_reflns_used 13000
_cell_measurement_temperature 193(2)
_cell_measurement_theta_max 22.5
_cell_measurement_theta_min 2.5
_cell_measurement_wavelength 0.71073
_cell_volume 6720.2(10)
_computing_molecular_graphics 'Ortep-3 for Windows (Farrugia, 1997)'
_computing_structure_refinement 'SHELXL-97 (Sheldrick, 1997)'
_computing_structure_solution 'SHELXS-97 (Sheldrick, 1997)'
_diffrn_ambient_temperature 193(2)
_diffrn_measured_fraction_theta_full 0.929
_diffrn_measured_fraction_theta_max 0.929
_diffrn_radiation_monochromator graphite
_diffrn_radiation_probe x-ray
_diffrn_radiation_type MoK\a
_diffrn_radiation_wavelength 0.71073
_diffrn_reflns_av_unetI/netI 0.0418
_diffrn_reflns_limit_h_max 17
_diffrn_reflns_limit_h_min 0
_diffrn_reflns_limit_k_max 17
_diffrn_reflns_limit_k_min 0
_diffrn_reflns_limit_l_max 38
_diffrn_reflns_limit_l_min 0
_diffrn_reflns_number 6563
_diffrn_reflns_theta_full 25.74
_diffrn_reflns_theta_max 25.74
_diffrn_reflns_theta_min 2.36
_exptl_absorpt_coefficient_mu 0.318
_exptl_absorpt_correction_type none
_exptl_crystal_colour dark-red
_exptl_crystal_density_diffrn 1.463
_exptl_crystal_description prism
_exptl_crystal_F_000 3064
_exptl_crystal_size_max 0.50
_exptl_crystal_size_mid 0.20
_exptl_crystal_size_min 0.15
_refine_diff_density_max 1.033
_refine_diff_density_min -0.831
_refine_diff_density_rms 0.182
_refine_ls_abs_structure_details 'Flack H D (1983), Acta Cryst. A39, 876-881'
_refine_ls_abs_structure_Flack 0.40(7)
_refine_ls_extinction_coef 0.0066(8)
_refine_ls_extinction_expression Fc^*^=kFc[1+0.001xFc^2^\l^3^/sin(2\q)]^-1/4^
_refine_ls_extinction_method SHELXL
_refine_ls_goodness_of_fit_ref 1.041
_refine_ls_hydrogen_treatment mixed
_refine_ls_matrix_type full
_refine_ls_number_parameters 910
_refine_ls_number_reflns 6563
_refine_ls_number_restraints 0
_refine_ls_restrained_S_all 1.041
_refine_ls_R_factor_all 0.0955
_refine_ls_R_factor_gt 0.0789
_refine_ls_shift/su_max 0
_refine_ls_shift/su_mean 0
_refine_ls_structure_factor_coef Fsqd
_refine_ls_weighting_details 'calc w=1/[\s^2^(Fo^2^)+(0.1342P)^2^+9.4779P] where P=(Fo^2^+2Fc^2^)/3'
_refine_ls_weighting_scheme calc
_refine_ls_wR_factor_gt 0.1981
_refine_ls_wR_factor_ref 0.2162
_reflns_number_gt 5385
_reflns_number_total 6563
_reflns_threshold_expression >2sigma(I)
_cod_data_source_file ja048683wsi20040514_120946.cif
_cod_data_source_block Rh[C60(CN)Me5Ph3](cod)
_cod_original_cell_volume 6720.2(9)
_cod_database_code 4112763

loop_
_symmetry_equiv_pos_as_xyz
'x, y, z'
'-x+1/2, -y, z+1/2'
'x+1/2, -y+1/2, -z'
'-x, y+1/2, -z+1/2'

loop_
_atom_site_label
_atom_site_type_symbol
_atom_site_fract_x
_atom_site_fract_y
_atom_site_fract_z
_atom_site_U_iso_or_equiv
_atom_site_adp_type
_atom_site_occupancy
_atom_site_symmetry_multiplicity
_atom_site_calc_flag
_atom_site_refinement_flags
_atom_site_disorder_assembly
_atom_site_disorder_group
Rh Rh 0.64181(5) 0.20245(5) 0.84529(2) 0.0503(2) Uani 1 1 d . A 1
N N 0.6911(19) 0.4319(17) 1.1117(5) 0.122(8) Uani 0.7 1 d P A 1
O1 O 0.006(2) 0.316(2) 0.6562(8) 0.247(10) Uiso 1 1 d . B 1
O2 O 0.915(3) 0.046(3) 0.6912(11) 0.330(18) Uiso 1 1 d . C 1
O3 O 0.5994 0.1048 1.0369 0.361(17) Uiso 1 1 d . D 1
C1 C 0.7263(6) 0.3333(7) 0.8596(3) 0.041(2) Uani 1 1 d . A 1
C2 C 0.6469(7) 0.3630(6) 0.8368(2) 0.0460(18) Uani 1 1 d . A 1
C3 C 0.5636(6) 0.3362(6) 0.8578(3) 0.043(2) Uani 1 1 d . A 1
C4 C 0.5934(6) 0.2998(8) 0.8980(3) 0.0463(19) Uani 1 1 d . A 1
C5 C 0.6934(6) 0.2995(8) 0.8991(3) 0.0455(19) Uani 1 1 d . A 1
C6 C 0.8227(6) 0.3775(7) 0.8559(3) 0.047(2) Uani 1 1 d . A 1
C7 C 0.6487(7) 0.4378(6) 0.8033(2) 0.0464(18) Uani 1 1 d . A 1
C8 C 0.4691(6) 0.3810(7) 0.8525(3) 0.046(2) Uani 1 1 d . A 1
C9 C 0.5434(6) 0.3094(7) 0.9351(3) 0.047(2) Uani 1 1 d . A 1
C10 C 0.7387(6) 0.3079(7) 0.9371(3) 0.046(2) Uani 1 1 d . A 1
C11 C 0.8077(6) 0.4752(7) 0.8376(3) 0.047(2) Uani 1 1 d . A 1
C12 C 0.7303(7) 0.5015(7) 0.8150(3) 0.049(2) Uani 1 1 d . A 1
C13 C 0.5654(7) 0.5028(8) 0.8133(3) 0.047(2) Uani 1 1 d . A 1
C14 C 0.4880(6) 0.4785(7) 0.8349(3) 0.048(2) Uani 1 1 d . A 1
C15 C 0.4317(6) 0.4092(7) 0.8966(3) 0.048(2) Uani 1 1 d . A 1
C16 C 0.4623(6) 0.3721(7) 0.9337(3) 0.047(2) Uani 1 1 d . A 1
C17 C 0.5908(7) 0.3219(7) 0.9729(3) 0.049(2) Uani 1 1 d . A 1
C18 C 0.6894(7) 0.3214(7) 0.9743(3) 0.050(2) Uani 1 1 d . A 1
C19 C 0.8213(7) 0.3667(8) 0.9369(3) 0.051(2) Uani 1 1 d . A 1
C20 C 0.8531(7) 0.4055(7) 0.9006(3) 0.049(2) Uani 1 1 d . A 1
C21 C 0.8827(6) 0.4978(8) 0.9009(3) 0.052(2) Uani 1 1 d . A 1
C22 C 0.8561(8) 0.5410(7) 0.8631(3) 0.052(2) Uani 1 1 d . A 1
C23 C 0.7011(6) 0.5949(7) 0.8161(3) 0.045(2) Uani 1 1 d . A 1
C24 C 0.6015(7) 0.5975(7) 0.8153(3) 0.049(2) Uani 1 1 d . A 1
C25 C 0.4399(6) 0.5460(7) 0.8589(3) 0.045(2) Uani 1 1 d . A 1
C26 C 0.4070(6) 0.5033(8) 0.8972(3) 0.051(2) Uani 1 1 d . A 1
C27 C 0.4580(7) 0.4201(8) 0.9722(3) 0.052(2) Uani 1 1 d . A 1
C28 C 0.5291(8) 0.3791(7) 1.0033(3) 0.053(2) Uani 1 1 d . A 1
C29 C 0.7486(7) 0.3765(8) 1.0051(3) 0.049(2) Uani 1 1 d . A 1
C30 C 0.8218(7) 0.4178(8) 0.9760(3) 0.054(2) Uani 1 1 d . A 1
C31 C 0.8527(8) 0.5064(7) 0.9766(3) 0.054(2) Uani 1 1 d . A 1
C32 C 0.8818(7) 0.5485(8) 0.9394(3) 0.055(3) Uani 1 1 d . A 1
C33 C 0.8300(7) 0.6329(8) 0.8625(3) 0.058(3) Uani 1 1 d . A 1
C34 C 0.7475(7) 0.6633(8) 0.8396(3) 0.053(2) Uani 1 1 d . A 1
C35 C 0.5519(7) 0.6620(7) 0.8368(3) 0.053(2) Uani 1 1 d . A 1
C36 C 0.4703(7) 0.6373(8) 0.8600(3) 0.055(2) Uani 1 1 d . A 1
C37 C 0.4048(7) 0.5533(8) 0.9345(3) 0.054(2) Uani 1 1 d . A 1
C38 C 0.4296(8) 0.5089(8) 0.9726(3) 0.056(2) Uani 1 1 d . A 1
C39 C 0.5877(8) 0.4570(8) 1.0184(3) 0.057(2) Uani 1 1 d . A 1
C40 C 0.6891(8) 0.4546(9) 1.0236(4) 0.070(3) Uani 1 1 d . A 1
C41 C 0.8179(8) 0.5786(8) 1.0069(3) 0.058(3) Uani 1 1 d . A 1
C42 C 0.8516(8) 0.6430(7) 0.9393(3) 0.055(2) Uani 1 1 d . A 1
C43 C 0.8267(7) 0.6861(8) 0.9014(3) 0.059(3) Uani 1 1 d . A 1
C44 C 0.6971(8) 0.7303(8) 0.8623(3) 0.057(3) Uani 1 1 d . A 1
C45 C 0.5998(8) 0.7298(7) 0.8619(3) 0.058(3) Uani 1 1 d . A 1
C46 C 0.4671(7) 0.6882(8) 0.8990(3) 0.054(2) Uani 1 1 d . A 1
C47 C 0.4362(7) 0.6479(8) 0.9351(3) 0.058(3) Uani 1 1 d . A 1
C48 C 0.4661(7) 0.5830(9) 1.0036(3) 0.058(3) Uani 1 1 d . A 1
C49 C 0.5607(8) 0.5493(8) 1.0180(3) 0.057(2) Uani 1 1 d . A 1
C50 C 0.7221(7) 0.5509(8) 1.0213(3) 0.059(3) Uani 1 1 d . A 1
C51 C 0.8044(8) 0.6614(8) 0.9769(3) 0.056(2) Uani 1 1 d . A 1
C52 C 0.7476(8) 0.7438(8) 0.9012(3) 0.058(3) Uani 1 1 d . A 1
C53 C 0.5492(8) 0.7451(8) 0.8998(3) 0.059(3) Uani 1 1 d . A 1
C54 C 0.4842(9) 0.6641(9) 0.9744(3) 0.063(3) Uani 1 1 d . A 1
C55 C 0.6411(9) 0.6060(7) 1.0196(3) 0.061(2) Uani 1 1 d . A 1
C56 C 0.7258(9) 0.7150(10) 0.9766(3) 0.067(3) Uani 1 1 d . A 1
C57 C 0.6976(8) 0.7561(8) 0.9385(3) 0.056(3) Uani 1 1 d . A 1
C58 C 0.5973(8) 0.7592(8) 0.9377(3) 0.055(2) Uani 1 1 d . A 1
C59 C 0.5615(7) 0.7181(7) 0.9752(3) 0.053(2) Uani 1 1 d . A 1
C60 C 0.6438(8) 0.7062(7) 1.0058(3) 0.058(2) Uani 1 1 d . A 1
C61 C 0.8925(6) 0.3178(9) 0.8329(3) 0.057(3) Uani 1 1 d . A 1
C62 C 0.9467(9) 0.2578(11) 0.8537(4) 0.081(4) Uani 1 1 d . A 1
H62 H 0.9326 0.2502 0.8824 0.097 Uiso 1 1 calc R A 1
C63 C 1.0283(17) 0.2000(12) 0.8372(4) 0.142(9) Uani 1 1 d . A 1
H63 H 1.0779 0.1723 0.8522 0.17 Uiso 1 1 calc R A 1
C64 C 1.0099(9) 0.1985(13) 0.7922(7) 0.111(6) Uani 1 1 d . A 1
H64 H 1.038 0.1497 0.7772 0.133 Uiso 1 1 calc R A 1
C65 C 0.9550(11) 0.2609(11) 0.7681(4) 0.089(5) Uani 1 1 d . A 1
H65 H 0.9596 0.2622 0.7386 0.106 Uiso 1 1 calc R A 1
C66 C 0.8945(8) 0.3201(10) 0.7892(3) 0.069(3) Uani 1 1 d . A 1
H66 H 0.8554 0.3611 0.7742 0.083 Uiso 1 1 calc R A 1
C67 C 0.6501(8) 0.4081(7) 0.7578(2) 0.052(2) Uani 1 1 d . A 1
C68 C 0.6530(10) 0.3179(8) 0.7452(3) 0.072(3) Uani 1 1 d . A 1
H68 H 0.653 0.271 0.7658 0.086 Uiso 1 1 calc R A 1
C69 C 0.6559(11) 0.2935(10) 0.7037(3) 0.089(4) Uani 1 1 d . A 1
H69 H 0.6582 0.2305 0.6962 0.106 Uiso 1 1 calc R A 1
C70 C 0.6554(10) 0.3584(10) 0.6737(3) 0.078(3) Uani 1 1 d . A 1
H70 H 0.6583 0.3417 0.6452 0.093 Uiso 1 1 calc R A 1
C71 C 0.6507(12) 0.4486(9) 0.6851(3) 0.081(4) Uani 1 1 d . A 1
H71 H 0.6474 0.4946 0.6643 0.097 Uiso 1 1 calc R A 1
C72 C 0.6508(10) 0.4739(9) 0.7266(3) 0.072(3) Uani 1 1 d . A 1
H72 H 0.6513 0.5371 0.7338 0.086 Uiso 1 1 calc R A 1
C73 C 0.4003(7) 0.3265(8) 0.8269(3) 0.051(2) Uani 1 1 d . A 1
C74 C 0.3988(8) 0.3351(9) 0.7832(3) 0.060(3) Uani 1 1 d . A 1
H74 H 0.4418 0.375 0.7698 0.072 Uiso 1 1 calc R A 1
C75 C 0.3359(8) 0.2862(10) 0.7598(4) 0.073(3) Uani 1 1 d . A 1
H75 H 0.3344 0.2932 0.7304 0.087 Uiso 1 1 calc R A 1
C76 C 0.2742(8) 0.2261(10) 0.7795(4) 0.074(4) Uani 1 1 d . A 1
H76 H 0.2312 0.1915 0.7634 0.088 Uiso 1 1 calc R A 1
C77 C 0.2752(8) 0.2169(11) 0.8205(4) 0.080(4) Uani 1 1 d . A 1
H77 H 0.2334 0.1753 0.8335 0.096 Uiso 1 1 calc R A 1
C78 C 0.3377(7) 0.2683(8) 0.8451(4) 0.066(3) Uani 1 1 d . A 1
H78 H 0.3363 0.2624 0.8745 0.08 Uiso 1 1 calc R A 1
C79 C 0.4860(8) 0.3234(9) 1.0385(3) 0.064(3) Uani 1 1 d . A 1
H79A H 0.4483 0.2737 1.0268 0.096 Uiso 1 1 calc R A 1
H79B H 0.4464 0.3633 1.0555 0.096 Uiso 1 1 calc R A 1
H79C H 0.5356 0.2974 1.0558 0.096 Uiso 1 1 calc R A 1
C80 C 0.7929(8) 0.3144(9) 1.0385(3) 0.064(3) Uani 1 1 d . A 1
H80A H 0.8295 0.2661 1.025 0.097 Uiso 1 1 calc R A 1
H80B H 0.7436 0.2865 1.0555 0.097 Uiso 1 1 calc R A 1
H80C H 0.8337 0.3512 1.0564 0.097 Uiso 1 1 calc R A 1
C81 C 0.8848(8) 0.5998(9) 1.0429(4) 0.070(3) Uani 1 1 d . A 1
H81A H 0.9457 0.6174 1.0316 0.104 Uiso 1 1 calc R A 1
H81B H 0.8918 0.5453 1.0604 0.104 Uiso 1 1 calc R A 1
H81C H 0.8596 0.6504 1.0595 0.104 Uiso 1 1 calc R A 1
C82 C 0.6376(11) 0.7749(8) 1.0425(4) 0.079(3) Uani 1 1 d . A 1
H82A H 0.6397 0.8377 1.0317 0.119 Uiso 1 1 calc R A 1
H82B H 0.6903 0.765 1.0614 0.119 Uiso 1 1 calc R A 1
H82C H 0.579 0.7654 1.0576 0.119 Uiso 1 1 calc R A 1
C83 C 0.3991(9) 0.6011(10) 1.0398(4) 0.072(3) Uani 1 1 d . A 1
H83A H 0.3907 0.5447 1.0559 0.107 Uiso 1 1 calc R A 1
H83B H 0.3388 0.6213 1.0288 0.107 Uiso 1 1 calc R A 1
H83C H 0.425 0.649 1.0578 0.107 Uiso 1 1 calc R A 1
C84 C 0.6877(15) 0.442(2) 1.0761(7) 0.097(7) Uani 0.7 1 d P A 1
C85 C 0.5471(8) 0.1272(10) 0.8071(4) 0.072(3) Uani 1 1 d . A 1
H85 H 0.4923 0.1633 0.7971 0.086 Uiso 1 1 calc R A 1
C86 C 0.5397(9) 0.0949(10) 0.8500(5) 0.078(4) Uani 1 1 d . A 1
H86 H 0.4809 0.1159 0.8639 0.093 Uiso 1 1 calc R A 1
C87 C 0.5754(15) 0.0091(12) 0.8677(6) 0.120(7) Uani 1 1 d . A 1
H87A H 0.5461 -0.043 0.8529 0.144 Uiso 1 1 calc R A 1
H87C H 0.5563 0.0054 0.8973 0.144 Uiso 1 1 calc R A 1
C88 C 0.6797(15) -0.0009(12) 0.8652(6) 0.118(6) Uani 1 1 d . A 1
H88A H 0.6945 -0.0511 0.8455 0.141 Uiso 1 1 calc R A 1
H88B H 0.7034 -0.019 0.8929 0.141 Uiso 1 1 calc R A 1
C89 C 0.7318(9) 0.0870(10) 0.8509(5) 0.081(4) Uani 1 1 d . A 1
H89 H 0.7871 0.1005 0.8688 0.097 Uiso 1 1 calc R A 1
C90 C 0.7423(8) 0.1180(9) 0.8131(4) 0.065(3) Uani 1 1 d . A 1
H90 H 0.8036 0.1482 0.8074 0.078 Uiso 1 1 calc R A 1
C91 C 0.6983(11) 0.0725(14) 0.7766(5) 0.105(6) Uani 1 1 d . A 1
H91A H 0.7217 0.0086 0.7755 0.125 Uiso 1 1 calc R A 1
H91B H 0.7209 0.1038 0.7512 0.125 Uiso 1 1 calc R A 1
C92 C 0.5929(9) 0.0688(11) 0.7743(4) 0.085(4) Uani 1 1 d . A 1
H92A H 0.5725 0.0899 0.7465 0.102 Uiso 1 1 calc R A 1
H92B H 0.5722 0.0045 0.7778 0.102 Uiso 1 1 calc R A 1
C93 C 0.078(2) 0.372(2) 0.6716(9) 0.192(12) Uiso 1 1 d . B 1
H93A H 0.1108 0.4022 0.6481 0.23 Uiso 1 1 calc R B 1
H93B H 0.1239 0.3346 0.6871 0.23 Uiso 1 1 calc R B 1
C94A C 0.036(3) 0.447(4) 0.7012(16) 0.27(3) Uiso 0.8 1 d P B 1
H94A H 0.0418 0.4316 0.7311 0.324 Uiso 1 1 calc R B 1
H94B H 0.0604 0.5095 0.6957 0.324 Uiso 1 1 calc R B 1
C95 C -0.064(2) 0.431(2) 0.6835(8) 0.167(9) Uiso 1 1 d . B 1
H95A H -0.1011 0.3988 0.7049 0.2 Uiso 1 1 calc R B 1
H95B H -0.0935 0.4919 0.6791 0.2 Uiso 1 1 calc R B 1
C96 C -0.070(4) 0.379(3) 0.6441(14) 0.29(2) Uiso 1 1 d . B 1
H96A H -0.0554 0.4162 0.6193 0.35 Uiso 1 1 calc R B 1
H96B H -0.1309 0.3474 0.6405 0.35 Uiso 1 1 calc R B 1
C97 C 0.886(3) 0.112(3) 0.6605(14) 0.262(19) Uiso 1 1 d . C 1
H97A H 0.8834 0.174 0.6732 0.315 Uiso 1 1 calc R C 1
H97B H 0.931 0.1135 0.6373 0.315 Uiso 1 1 calc R C 1
C98A C 0.811(3) 0.093(3) 0.6475(13) 0.123(12) Uiso 0.5 1 d P C 1
H98A H 0.8106 0.0873 0.6168 0.148 Uiso 1 1 calc R C 1
H98B H 0.7627 0.1375 0.6562 0.148 Uiso 1 1 calc R C 1
C99A C 0.797(2) 0.002(3) 0.6679(11) 0.109(11) Uiso 0.5 1 d P C 1
H99A H 0.7483 0.0094 0.6896 0.131 Uiso 1 1 calc R C 1
H99B H 0.7712 -0.0408 0.6468 0.131 Uiso 1 1 calc R C 1
C100 C 0.867(3) -0.036(3) 0.6845(11) 0.214(14) Uiso 1 1 d . C 1
H10A H 0.9005 -0.0778 0.6653 0.257 Uiso 1 1 calc R C 1
H10B H 0.8519 -0.0685 0.7107 0.257 Uiso 1 1 calc R C 1
C101 C 0.5719 0.0671 0.9879 0.181 Uiso 1 1 d . D 1
H10C H 0.5322 0.0117 0.9892 0.217 Uiso 1 1 calc R D 1
H10D H 0.5388 0.1153 0.972 0.217 Uiso 1 1 calc R D 1
C102 C 0.6385 0.0516 0.9737 0.326 Uiso 1 1 d . D 1
H10E H 0.6659 0.1093 0.963 0.391 Uiso 1 1 calc R D 1
H10F H 0.6277 0.0108 0.9495 0.391 Uiso 1 1 calc R D 1
C103 C 0.7101 0.0053 1.0029 0.368 Uiso 1 1 d . D 1
H10G H 0.6916 -0.0578 1.0108 0.441 Uiso 1 1 calc R D 1
H10H H 0.7738 0.0049 0.9911 0.441 Uiso 1 1 calc R D 1
C104 C 0.7007 0.0685 1.0365 0.168 Uiso 1 1 d . D 1
H10I H 0.7449 0.1201 1.033 0.202 Uiso 1 1 calc R D 1
H10J H 0.7149 0.0376 1.0633 0.202 Uiso 1 1 calc R D 1
N1C N 0.733(6) 0.541(7) 1.108(2) 0.19(3) Uiso 0.3 1 d P A 1
C84B C 0.593(4) 0.449(5) 1.0771(18) 0.106(16) Uiso 0.3 1 d P A 1
C94B C 0.044(3) 0.465(4) 0.6766(17) 0.055(12) Uiso 0.2 1 d P E 2
C98B C 0.875(4) 0.050(5) 0.6254(17) 0.169(19) Uiso 0.5 1 d P F 2
C99B C 0.852(6) -0.052(6) 0.634(2) 0.21(3) Uiso 0.5 1 d P F 2

loop_
_atom_site_aniso_label
_atom_site_aniso_U_11
_atom_site_aniso_U_22
_atom_site_aniso_U_33
_atom_site_aniso_U_23
_atom_site_aniso_U_13
_atom_site_aniso_U_12
Rh 0.0600(4) 0.0358(4) 0.0552(4) -0.0032(3) -0.0011(4) 0.0003(4)
N 0.20(2) 0.101(18) 0.062(10) 0.010(9) -0.006(12) 0.010(16)
C1 0.051(4) 0.029(5) 0.044(5) -0.004(3) -0.003(4) -0.009(4)
C2 0.063(5) 0.031(4) 0.045(4) 0.003(3) -0.009(4) -0.003(4)
C3 0.051(4) 0.025(5) 0.052(5) 0.001(3) 0.000(4) 0.002(4)
C4 0.060(5) 0.030(5) 0.049(5) -0.007(4) 0.003(4) 0.003(4)
C5 0.058(5) 0.034(5) 0.045(4) 0.003(4) -0.005(4) -0.007(4)
C6 0.055(5) 0.039(6) 0.048(5) 0.006(4) -0.001(4) -0.006(4)
C7 0.054(4) 0.044(5) 0.042(4) 0.005(3) -0.003(4) 0.000(5)
C8 0.048(4) 0.043(6) 0.048(5) 0.000(4) -0.002(4) -0.004(4)
C9 0.056(5) 0.034(6) 0.049(5) 0.007(4) 0.002(4) -0.004(4)
C10 0.058(5) 0.035(6) 0.045(5) 0.003(4) 0.000(4) 0.000(4)
C11 0.053(5) 0.046(6) 0.043(5) 0.001(4) -0.004(4) -0.004(4)
C12 0.065(6) 0.036(6) 0.047(5) 0.002(4) -0.004(4) -0.001(4)
C13 0.054(5) 0.048(6) 0.040(4) 0.004(4) -0.007(4) -0.006(4)
C14 0.047(4) 0.045(6) 0.053(6) 0.011(4) -0.003(4) 0.002(4)
C15 0.052(4) 0.039(6) 0.052(5) 0.000(4) -0.004(4) -0.005(4)
C16 0.051(5) 0.032(5) 0.059(5) 0.002(4) 0.001(4) -0.002(4)
C17 0.059(5) 0.039(6) 0.048(5) 0.009(4) 0.000(4) 0.006(4)
C18 0.064(5) 0.041(6) 0.046(5) 0.005(4) -0.002(4) 0.003(4)
C19 0.057(5) 0.040(6) 0.055(5) 0.008(4) -0.011(4) -0.001(4)
C20 0.045(4) 0.048(5) 0.055(5) 0.006(4) -0.014(4) -0.007(5)
C21 0.054(5) 0.058(7) 0.046(5) 0.002(4) -0.010(4) -0.007(4)
C22 0.065(5) 0.044(5) 0.046(4) 0.005(4) -0.002(5) -0.016(5)
C23 0.055(5) 0.036(5) 0.044(5) 0.005(4) -0.001(4) -0.006(4)
C24 0.067(5) 0.036(5) 0.043(4) 0.007(4) -0.004(4) -0.007(4)
C25 0.055(5) 0.030(5) 0.049(5) -0.001(3) -0.002(4) 0.002(4)
C26 0.050(5) 0.042(6) 0.060(6) 0.003(4) -0.007(4) 0.009(4)
C27 0.061(5) 0.046(6) 0.050(5) -0.007(4) 0.010(4) 0.002(4)
C28 0.077(6) 0.035(6) 0.048(5) 0.006(4) 0.013(4) -0.001(4)
C29 0.059(5) 0.048(6) 0.040(5) 0.003(4) -0.005(4) 0.003(4)
C30 0.065(5) 0.053(7) 0.046(5) 0.004(4) -0.012(4) -0.005(5)
C31 0.068(5) 0.051(6) 0.045(5) 0.002(4) -0.011(5) 0.001(6)
C32 0.061(6) 0.049(7) 0.054(5) -0.005(4) -0.010(4) -0.010(4)
C33 0.076(7) 0.046(6) 0.052(5) 0.005(4) -0.004(4) -0.010(5)
C34 0.069(6) 0.045(6) 0.044(5) 0.002(4) -0.005(4) -0.009(4)
C35 0.062(5) 0.041(6) 0.056(6) 0.009(4) -0.010(4) 0.003(4)
C36 0.062(5) 0.046(6) 0.055(5) 0.001(4) -0.006(4) 0.004(5)
C37 0.063(6) 0.046(7) 0.053(5) -0.002(4) 0.006(4) 0.006(5)
C38 0.067(6) 0.048(6) 0.052(5) 0.001(4) 0.010(5) 0.013(5)
C39 0.069(6) 0.046(6) 0.056(5) 0.005(4) 0.004(5) 0.000(5)
C40 0.070(6) 0.043(7) 0.096(9) 0.001(6) -0.008(6) 0.004(5)
C41 0.080(6) 0.049(7) 0.045(5) 0.001(4) -0.013(5) -0.014(5)
C42 0.069(6) 0.044(6) 0.053(5) 0.002(4) -0.002(5) -0.013(5)
C43 0.077(6) 0.044(7) 0.056(5) 0.005(4) -0.009(4) -0.015(5)
C44 0.072(6) 0.048(7) 0.051(5) 0.001(4) -0.004(5) -0.007(5)
C45 0.089(7) 0.031(6) 0.053(5) 0.008(4) 0.001(5) -0.002(4)
C46 0.069(5) 0.036(6) 0.056(5) 0.001(4) -0.009(4) 0.015(4)
C47 0.058(5) 0.054(7) 0.062(6) -0.007(5) 0.001(5) 0.012(5)
C48 0.065(6) 0.054(7) 0.056(6) -0.001(5) 0.007(5) 0.010(5)
C49 0.073(6) 0.042(6) 0.056(6) -0.008(4) 0.013(5) 0.001(5)
C50 0.062(6) 0.047(7) 0.067(7) -0.003(5) -0.010(5) -0.012(5)
C51 0.071(6) 0.045(6) 0.053(6) -0.002(4) -0.013(5) -0.007(5)
C52 0.077(6) 0.038(6) 0.057(6) 0.001(4) -0.009(5) -0.015(5)
C53 0.090(7) 0.038(6) 0.048(5) 0.003(4) -0.006(5) 0.008(5)
C54 0.086(7) 0.049(7) 0.054(6) -0.005(5) 0.004(5) 0.021(6)
C55 0.084(6) 0.044(5) 0.055(5) -0.005(4) -0.012(6) 0.011(6)
C56 0.090(8) 0.048(8) 0.062(6) -0.010(5) -0.008(5) -0.007(6)
C57 0.070(6) 0.049(7) 0.051(6) 0.000(4) -0.002(5) -0.005(5)
C58 0.081(7) 0.032(5) 0.052(6) -0.002(4) -0.006(5) 0.007(5)
C59 0.074(6) 0.031(6) 0.055(5) -0.006(4) 0.007(5) 0.007(5)
C60 0.089(6) 0.041(5) 0.045(4) -0.003(4) -0.001(5) 0.002(7)
C61 0.042(4) 0.056(8) 0.072(6) 0.001(5) 0.002(4) -0.006(4)
C62 0.085(8) 0.090(11) 0.068(8) -0.007(6) -0.013(6) 0.035(7)
C63 0.30(3) 0.050(8) 0.073(9) 0.004(7) 0.112(13) 0.029(13)
C64 0.061(7) 0.073(12) 0.198(18) -0.035(12) 0.015(9) 0.016(7)
C65 0.130(12) 0.069(10) 0.067(7) -0.010(6) 0.035(7) -0.015(8)
C66 0.085(7) 0.068(9) 0.055(6) -0.012(5) 0.004(5) 0.007(6)
C67 0.066(5) 0.047(5) 0.042(4) 0.000(3) -0.009(4) -0.005(5)
C68 0.110(9) 0.047(7) 0.059(6) -0.010(4) -0.006(6) -0.007(7)
C69 0.145(12) 0.063(8) 0.057(6) -0.015(5) -0.009(7) -0.026(10)
C70 0.106(9) 0.079(9) 0.048(5) -0.007(5) -0.003(6) -0.005(8)
C71 0.132(11) 0.062(8) 0.047(5) 0.000(5) -0.004(7) 0.005(9)
C72 0.110(9) 0.057(7) 0.049(5) 0.004(4) -0.003(6) 0.009(7)
C73 0.062(5) 0.042(6) 0.049(5) -0.004(4) -0.004(4) 0.000(4)
C74 0.071(6) 0.058(7) 0.051(5) -0.008(5) -0.007(5) -0.002(5)
C75 0.082(8) 0.076(9) 0.059(6) -0.014(6) -0.010(5) -0.001(7)
C76 0.070(7) 0.066(10) 0.084(8) -0.027(6) -0.003(6) -0.010(6)
C77 0.063(6) 0.089(12) 0.087(8) -0.027(8) 0.023(6) -0.034(7)
C78 0.073(6) 0.066(7) 0.060(5) -0.001(5) 0.008(5) -0.024(5)
C79 0.071(6) 0.059(8) 0.062(6) 0.007(5) 0.005(5) -0.006(5)
C80 0.084(7) 0.066(8) 0.044(5) 0.017(5) -0.008(5) 0.010(6)
C81 0.092(8) 0.049(7) 0.068(7) 0.007(5) -0.030(6) -0.012(6)
C82 0.112(9) 0.051(7) 0.074(7) -0.023(5) -0.009(8) -0.003(8)
C83 0.082(7) 0.064(9) 0.068(7) -0.009(6) 0.010(6) 0.013(6)
C84 0.085(12) 0.13(2) 0.077(12) 0.001(13) -0.017(10) 0.001(13)
C85 0.067(7) 0.063(9) 0.086(8) -0.019(6) -0.014(6) -0.012(6)
C86 0.082(7) 0.055(8) 0.096(10) -0.006(7) 0.007(7) -0.030(6)
C87 0.168(17) 0.047(10) 0.145(15) 0.018(9) -0.036(14) -0.051(11)
C88 0.169(17) 0.043(9) 0.142(15) 0.015(8) 0.019(12) 0.033(10)
C89 0.078(7) 0.048(8) 0.116(12) -0.021(8) -0.018(8) 0.018(6)
C90 0.065(6) 0.048(7) 0.082(8) -0.009(6) 0.024(6) 0.007(5)
C91 0.112(11) 0.097(15) 0.104(11) -0.031(10) -0.001(9) 0.023(10)
C92 0.093(9) 0.082(11) 0.080(8) -0.045(8) -0.007(7) -0.006(7)

loop_
_atom_type_symbol
_atom_type_description
_atom_type_scat_dispersion_real
_atom_type_scat_dispersion_imag
_atom_type_scat_source
C C 0.0033 0.0016 'International Tables Vol C Tables 4.2.6.8 and 6.1.1.4'
H H 0 0 'International Tables Vol C Tables 4.2.6.8 and 6.1.1.4'
N N 0.0061 0.0033 'International Tables Vol C Tables 4.2.6.8 and 6.1.1.4'
Rh Rh -1.1178 0.9187 'International Tables Vol C Tables 4.2.6.8 and 6.1.1.4'
O O 0.0106 0.006 'International Tables Vol C Tables 4.2.6.8 and 6.1.1.4'

loop_
_geom_angle_atom_site_label_1
_geom_angle_atom_site_label_2
_geom_angle_atom_site_label_3
_geom_angle
C89 Rh C85 91.6(6)
C89 Rh C86 80.3(5)
C85 Rh C86 39.9(5)
C89 Rh C90 35.4(5)
C85 Rh C90 81.8(4)
C86 Rh C90 94.2(5)
C89 Rh C3 163.2(5)
C85 Rh C3 103.1(5)
C86 Rh C3 106.0(5)
C90 Rh C3 153.9(4)
C89 Rh C1 108.6(4)
C85 Rh C1 150.9(5)
C86 Rh C1 161.2(5)
C90 Rh C1 102.5(4)
C3 Rh C1 61.1(3)
C89 Rh C4 127.2(5)
C85 Rh C4 123.0(4)
C86 Rh C4 101.0(5)
C90 Rh C4 154.1(4)
C3 Rh C4 37.0(3)
C1 Rh C4 60.3(3)
C89 Rh C5 102.9(5)
C85 Rh C5 158.7(4)
C86 Rh C5 126.9(5)
C90 Rh C5 119.0(4)
C3 Rh C5 60.8(3)
C1 Rh C5 36.0(3)
C4 Rh C5 35.8(3)
C89 Rh C2 140.9(5)
C85 Rh C2 117.6(5)
C86 Rh C2 138.8(5)
C90 Rh C2 119.4(4)
C3 Rh C2 35.7(3)
C1 Rh C2 35.5(3)
C4 Rh C2 59.0(3)
C5 Rh C2 58.5(3)
C84 N N1C 81(3)
C84 N C84B 49(2)
N1C N C84B 96(4)
C93 O1 C96 106(3)
C100 O2 C97 109(4)
C104 O3 C101 95.708(2)
C2 C1 C5 107.1(8)
C2 C1 C6 123.8(8)
C5 C1 C6 120.5(7)
C2 C1 Rh 74.3(5)
C5 C1 Rh 73.8(6)
C6 C1 Rh 143.9(7)
C1 C2 C3 110.2(7)
C1 C2 C7 124.4(9)
C3 C2 C7 122.8(9)
C1 C2 Rh 70.2(5)
C3 C2 Rh 69.4(5)
C7 C2 Rh 142.0(6)
C2 C3 C4 105.8(7)
C2 C3 C8 125.4(8)
C4 C3 C8 121.1(8)
C2 C3 Rh 74.9(5)
C4 C3 Rh 72.6(5)
C8 C3 Rh 142.0(7)
C9 C4 C5 119.5(8)
C9 C4 C3 124.6(8)
C5 C4 C3 108.4(8)
C9 C4 Rh 147.0(8)
C5 C4 Rh 73.5(6)
C3 C4 Rh 70.4(5)
C10 C5 C4 119.3(8)
C10 C5 C1 126.2(8)
C4 C5 C1 107.8(8)
C10 C5 Rh 147.8(8)
C4 C5 Rh 70.7(6)
C1 C5 Rh 70.2(5)
C61 C6 C1 113.0(8)
C61 C6 C11 115.6(8)
C1 C6 C11 106.9(8)
C61 C6 C20 114.6(8)
C1 C6 C20 107.0(7)
C11 C6 C20 98.5(8)
C67 C7 C2 118.1(8)
C67 C7 C12 113.2(8)
C2 C7 C12 105.8(7)
C67 C7 C13 112.2(8)
C2 C7 C13 106.0(7)
C12 C7 C13 99.6(7)
C73 C8 C3 114.8(8)
C73 C8 C14 113.3(8)
C3 C8 C14 106.1(7)
C73 C8 C15 114.0(7)
C3 C8 C15 108.6(7)
C14 C8 C15 98.6(8)
C4 C9 C17 120.1(8)
C4 C9 C16 116.1(8)
C17 C9 C16 109.1(8)
C5 C10 C18 121.7(8)
C5 C10 C19 115.4(8)
C18 C10 C19 109.2(9)
C12 C11 C22 120.0(10)
C12 C11 C6 124.4(9)
C22 C11 C6 109.2(7)
C11 C12 C23 119.2(9)
C11 C12 C7 124.8(9)
C23 C12 C7 111.1(8)
C14 C13 C24 120.6(10)
C14 C13 C7 125.0(9)
C24 C13 C7 107.9(8)
C13 C14 C25 119.4(10)
C13 C14 C8 124.7(9)
C25 C14 C8 110.4(8)
C16 C15 C26 116.5(9)
C16 C15 C8 124.6(9)
C26 C15 C8 110.6(8)
C15 C16 C27 123.0(10)
C15 C16 C9 121.1(9)
C27 C16 C9 108.2(8)
C9 C17 C18 120.8(9)
C9 C17 C28 109.6(8)
C18 C17 C28 123.3(10)
C10 C18 C17 118.5(9)
C10 C18 C29 110.1(8)
C17 C18 C29 125.0(10)
C20 C19 C30 121.3(10)
C20 C19 C10 120.9(8)
C30 C19 C10 107.4(8)
C19 C20 C21 119.2(9)
C19 C20 C6 125.6(9)
C21 C20 C6 109.9(8)
C20 C21 C22 109.7(8)
C20 C21 C32 119.5(9)
C22 C21 C32 120.3(11)
C33 C22 C21 120.7(9)
C33 C22 C11 120.3(10)
C21 C22 C11 108.6(9)
C34 C23 C12 123.2(9)
C34 C23 C24 117.5(10)
C12 C23 C24 108.5(9)
C35 C24 C23 122.0(10)
C35 C24 C13 118.9(9)
C23 C24 C13 109.2(10)
C36 C25 C14 121.2(9)
C36 C25 C26 119.0(9)
C14 C25 C26 108.6(9)
C37 C26 C15 121.4(9)
C37 C26 C25 120.4(10)
C15 C26 C25 108.7(9)
C38 C27 C16 119.5(10)
C38 C27 C28 124.0(10)
C16 C27 C28 110.0(9)
C39 C28 C79 113.1(9)
C39 C28 C27 106.7(9)
C79 C28 C27 114.7(9)
C39 C28 C17 106.9(8)
C79 C28 C17 114.2(9)
C27 C28 C17 100.2(7)
C30 C29 C18 101.1(7)
C30 C29 C80 112.0(8)
C18 C29 C80 111.7(9)
C30 C29 C40 108.9(10)
C18 C29 C40 109.2(8)
C80 C29 C40 113.2(9)
C31 C30 C19 119.7(9)
C31 C30 C29 125.9(10)
C19 C30 C29 108.8(9)
C30 C31 C32 119.8(9)
C30 C31 C41 123.9(10)
C32 C31 C41 109.8(10)
C31 C32 C21 120.5(11)
C31 C32 C42 109.3(9)
C21 C32 C42 119.3(9)
C22 C33 C34 121.0(10)
C22 C33 C43 120.3(9)
C34 C33 C43 104.0(10)
C23 C34 C44 121.3(9)
C23 C34 C33 115.8(10)
C44 C34 C33 111.3(9)
C24 C35 C36 121.0(10)
C24 C35 C45 120.2(9)
C36 C35 C45 105.5(9)
C25 C36 C35 118.6(10)
C25 C36 C46 119.8(10)
C35 C36 C46 110.2(10)
C26 C37 C38 119.4(11)
C26 C37 C47 120.0(10)
C38 C37 C47 110.0(10)
C27 C38 C37 119.8(10)
C27 C38 C48 124.5(10)
C37 C38 C48 108.5(10)
C49 C39 C40 107.4(11)
C49 C39 C28 124.8(10)
C40 C39 C28 125.3(12)
C49 C39 C84B 94(2)
C40 C39 C84B 81(2)
C28 C39 C84B 108(2)
C39 C40 C50 106.8(11)
C39 C40 C29 121.6(12)
C50 C40 C29 120.2(10)
C39 C40 C84 95.9(11)
C50 C40 C84 99.1(13)
C29 C40 C84 107.9(12)
C50 C41 C31 108.1(9)
C50 C41 C81 113.2(9)
C31 C41 C81 114.6(10)
C50 C41 C51 106.5(9)
C31 C41 C51 100.4(8)
C81 C41 C51 112.8(9)
C51 C42 C43 122.1(11)
C51 C42 C32 108.8(9)
C43 C42 C32 120.2(10)
C52 C43 C42 118.1(10)
C52 C43 C33 109.6(9)
C42 C43 C33 119.3(11)
C45 C44 C34 120.1(11)
C45 C44 C52 120.5(10)
C34 C44 C52 106.3(9)
C44 C45 C53 119.8(10)
C44 C45 C35 118.9(11)
C53 C45 C35 109.8(10)
C47 C46 C53 119.8(9)
C47 C46 C36 121.2(11)
C53 C46 C36 106.4(9)
C46 C47 C37 119.7(10)
C46 C47 C54 120.6(11)
C37 C47 C54 108.2(10)
C49 C48 C83 112.7(9)
C49 C48 C54 106.6(9)
C83 C48 C54 115.9(10)
C49 C48 C38 105.8(9)
C83 C48 C38 113.1(10)
C54 C48 C38 101.6(8)
C39 C49 C55 109.6(10)
C39 C49 C48 124.2(11)
C55 C49 C48 123.3(10)
C55 C50 C40 106.1(9)
C55 C50 C41 125.9(11)
C40 C50 C41 124.1(11)
C56 C51 C42 119.7(10)
C56 C51 C41 123.3(10)
C42 C51 C41 108.9(10)
C57 C52 C43 118.7(10)
C57 C52 C44 119.5(9)
C43 C52 C44 108.9(10)
C58 C53 C45 120.4(10)
C58 C53 C46 119.8(9)
C45 C53 C46 108.0(9)
C59 C54 C47 119.7(10)
C59 C54 C48 125.1(10)
C47 C54 C48 108.9(11)
C50 C55 C49 109.8(9)
C50 C55 C60 122.3(11)
C49 C55 C60 124.6(10)
C51 C56 C57 118.7(11)
C51 C56 C60 126.0(11)
C57 C56 C60 110.4(10)
C52 C57 C56 122.3(11)
C52 C57 C58 119.9(10)
C56 C57 C58 108.2(10)
C53 C58 C57 119.9(10)
C53 C58 C59 119.0(10)
C57 C58 C59 109.2(10)
C54 C59 C58 121.2(10)
C54 C59 C60 124.7(10)
C58 C59 C60 107.8(9)
C56 C60 C55 106.3(10)
C56 C60 C59 100.9(7)
C55 C60 C59 105.8(9)
C56 C60 C82 117.5(11)
C55 C60 C82 113.3(8)
C59 C60 C82 111.6(10)
C62 C61 C66 120.0(11)
C62 C61 C6 120.7(10)
C66 C61 C6 119.2(10)
C61 C62 C63 128.6(13)
C64 C63 C62 102.2(16)
C65 C64 C63 128.5(14)
C66 C65 C64 118.1(13)
C65 C66 C61 118.9(12)
C68 C67 C72 116.6(9)
C68 C67 C7 123.5(9)
C72 C67 C7 119.8(9)
C67 C68 C69 122.0(11)
C70 C69 C68 120.5(13)
C69 C70 C71 118.9(10)
C70 C71 C72 121.0(11)
C71 C72 C67 120.8(11)
C78 C73 C74 118.2(10)
C78 C73 C8 121.5(9)
C74 C73 C8 120.4(9)
C75 C74 C73 120.6(11)
C74 C75 C76 119.6(11)
C77 C76 C75 120.5(11)
C76 C77 C78 120.7(12)
C73 C78 C77 120.5(11)
N C84 C84B 92(3)
N C84 C40 177(2)
C84B C84 C40 92(3)
N C84 N1C 63(3)
C84B C84 N1C 105(4)
C40 C84 N1C 117(3)
C86 C85 C92 120.7(14)
C86 C85 Rh 70.7(6)
C92 C85 Rh 114.6(8)
C85 C86 C87 127.9(15)
C85 C86 Rh 69.4(7)
C87 C86 Rh 114.3(10)
C86 C87 C88 114.1(14)
C87 C88 C89 114.5(14)
C90 C89 C88 128.0(15)
C90 C89 Rh 73.5(8)
C88 C89 Rh 112.7(9)
C89 C90 C91 122.0(15)
C89 C90 Rh 71.1(7)
C91 C90 Rh 110.4(9)
C90 C91 C92 118.5(13)
C85 C92 C91 112.5(11)
O1 C93 C94A 110(3)
C95 C94A C93 92(3)
C96 C95 C94A 116(4)
C95 C96 O1 93(3)
C98A C97 O2 110(5)
C97 C98A C99A 100(4)
C100 C99A C98A 118(4)
C99A C100 O2 94(4)
C102 C101 O3 104.564(3)
C101 C102 C103 114.928(4)
C104 C103 C102 96.566(5)
C103 C104 O3 108.411(2)
N N1C C84 37(2)
C84 C84B N 39(2)
C84 C84B C39 91(3)
N C84B C39 130(3)

loop_
_geom_bond_atom_site_label_1
_geom_bond_atom_site_label_2
_geom_bond_distance
Rh C89 2.129(12)
Rh C85 2.134(11)
Rh C86 2.152(11)
Rh C90 2.158(11)
Rh C3 2.286(9)
Rh C1 2.306(9)
Rh C4 2.315(9)
Rh C5 2.353(10)
Rh C2 2.359(8)
N C84 1.15(2)
N N1C 1.71(9)
N C84B 1.81(6)
O1 C93 1.41(3)
O1 C96 1.49(5)
O2 C100 1.40(4)
O2 C97 1.44(5)
O3 C104 1.5468
O3 C101 1.71372(14)
C1 C2 1.421(13)
C1 C5 1.440(12)
C1 C6 1.531(12)
C2 C3 1.425(14)
C2 C7 1.531(11)
C3 C4 1.460(13)
C3 C8 1.514(12)
C4 C9 1.399(12)
C4 C5 1.434(11)
C5 C10 1.388(12)
C6 C61 1.519(15)
C6 C11 1.556(14)
C6 C20 1.556(12)
C7 C67 1.525(11)
C7 C12 1.540(14)
C7 C13 1.559(14)
C8 C73 1.511(13)
C8 C14 1.555(14)
C8 C15 1.568(13)
C9 C17 1.403(13)
C9 C16 1.480(13)
C10 C18 1.405(13)
C10 C19 1.463(14)
C11 C12 1.382(13)
C11 C22 1.440(13)
C12 C23 1.425(14)
C13 C14 1.356(13)
C13 C24 1.476(14)
C14 C25 1.429(14)
C15 C16 1.381(13)
C15 C26 1.418(14)
C16 C27 1.421(14)
C17 C18 1.415(12)
C17 C28 1.560(14)
C18 C29 1.532(14)
C19 C20 1.373(13)
C19 C30 1.461(15)
C20 C21 1.411(15)
C21 C22 1.421(13)
C21 C32 1.442(15)
C22 C33 1.392(15)
C23 C34 1.416(14)
C23 C24 1.429(13)
C24 C35 1.367(15)
C25 C36 1.402(15)
C25 C26 1.457(13)
C26 C37 1.403(15)
C27 C38 1.358(15)
C27 C28 1.547(14)
C28 C39 1.494(15)
C28 C79 1.524(14)
C29 C30 1.529(14)
C29 C80 1.541(13)
C29 C40 1.542(16)
C30 C31 1.367(16)
C31 C32 1.407(14)
C31 C41 1.518(15)
C32 C42 1.444(16)
C33 C34 1.462(15)
C33 C43 1.471(16)
C34 C44 1.418(16)
C35 C36 1.435(14)
C35 C45 1.450(15)
C36 C46 1.456(15)
C37 C38 1.430(14)
C37 C47 1.451(17)
C38 C48 1.558(16)
C39 C49 1.401(16)
C39 C40 1.465(15)
C39 C84B 1.89(6)
C40 C50 1.485(17)
C40 C84 1.70(3)
C41 C50 1.505(15)
C41 C81 1.533(14)
C41 C51 1.557(15)
C42 C51 1.411(15)
C42 C43 1.414(14)
C43 C52 1.414(16)
C44 C45 1.395(14)
C44 C52 1.456(14)
C45 C53 1.433(15)
C46 C47 1.374(15)
C46 C53 1.441(16)
C47 C54 1.457(15)
C48 C49 1.516(15)
C48 C83 1.531(14)
C48 C54 1.532(17)
C49 C55 1.420(16)
C50 C55 1.414(16)
C51 C56 1.373(17)
C52 C57 1.408(15)
C53 C58 1.414(14)
C54 C59 1.359(16)
C55 C60 1.528(14)
C56 C57 1.422(16)
C56 C60 1.510(16)
C57 C58 1.439(14)
C58 C59 1.441(14)
C59 C60 1.547(15)
C60 C82 1.549(13)
C61 C62 1.349(17)
C61 C66 1.403(15)
C62 C63 1.54(2)
C63 C64 1.47(2)
C64 C65 1.43(2)
C65 C66 1.399(18)
C67 C68 1.377(14)
C67 C72 1.388(14)
C68 C69 1.382(14)
C69 C70 1.351(18)
C70 C71 1.367(18)
C71 C72 1.382(14)
C73 C78 1.367(15)
C73 C74 1.409(14)
C74 C75 1.374(16)
C75 C76 1.398(18)
C76 C77 1.323(17)
C77 C78 1.411(16)
C84 C84B 1.37(6)
C84 N1C 1.90(9)
C85 C86 1.46(2)
C85 C92 1.504(17)
C86 C87 1.47(2)
C87 C88 1.51(3)
C88 C89 1.55(2)
C89 C90 1.30(2)
C90 C91 1.489(19)
C91 C92 1.514(19)
C93 C94A 1.57(5)
C94A C95 1.56(5)
C95 C96 1.48(4)
C97 C98A 1.19(5)
C98A C99A 1.49(5)
C99A C100 1.27(4)
C101 C102 1.0828
C102 C103 1.5469
C103 C104 1.42726(11)
C98B C99B 1.54(8)
